data_2225196
loop_
_publ_author_name
'Li, Cong'
'Wang, Ping'
'Su, Yong-Qing'

_publ_section_title
;
 <i>N</i>'-(2-Methoxy-1-naphthylidene)nicotinohydrazide
;
_journal_coeditor_code CI5027
_journal_issue 3
_journal_name_full 'Acta Crystallographica Section E'
_journal_page_first o520
_journal_paper_doi 10.1107/S1600536810003843
_journal_volume 66
_journal_year 2010
_chemical_formula_iupac 'C18 H15 N3 O2'
_chemical_formula_moiety 'C18 H15 N3 O2'
_chemical_formula_sum 'C18 H15 N3 O2'
_chemical_formula_weight 305.33
_chemical_name_systematic
;
<i>N</i>'-(2-Methoxy-1-naphthylidene)nicotinohydrazide
;
_space_group_IT_number 78
_symmetry_cell_setting tetragonal
_symmetry_space_group_name_Hall 'P 4cw'
_symmetry_space_group_name_H-M 'P 43'
_atom_sites_solution_hydrogens geom
_atom_sites_solution_primary direct
_atom_sites_solution_secondary difmap
_audit_creation_method SHELXL-97
_cell_angle_alpha 90.00
_cell_angle_beta 90.00
_cell_angle_gamma 90.00
_cell_formula_units_Z 4
_cell_length_a 9.6163(13)
_cell_length_b 9.6163(13)
_cell_length_c 17.442(3)
_cell_measurement_reflns_used 1467
_cell_measurement_temperature 298(2)
_cell_measurement_theta_max 24.5
_cell_measurement_theta_min 2.4
_cell_volume 1612.9(4)
_computing_cell_refinement 'SAINT (Bruker, 2004)'
_computing_data_collection 'APEX2 (Bruker, 2004)'
_computing_data_reduction 'SAINT (Bruker, 2004)'
_computing_molecular_graphics 'SHELXTL (Sheldrick, 2008)'
_computing_publication_material 'SHELXTL (Sheldrick, 2008)'
_computing_structure_refinement 'SHELXL97 (Sheldrick, 2008)'
_computing_structure_solution 'SHELXS97 (Sheldrick, 2008)'
_diffrn_ambient_temperature 298(2)
_diffrn_measured_fraction_theta_full 0.991
_diffrn_measured_fraction_theta_max 0.991
_diffrn_measurement_device_type 'Bruker APEXII CCD area-detector'
_diffrn_measurement_method '\w scans'
_diffrn_radiation_monochromator graphite
_diffrn_radiation_source 'fine-focus sealed tube'
_diffrn_radiation_type MoK\a
_diffrn_radiation_wavelength 0.71073
_diffrn_reflns_av_R_equivalents 0.0404
_diffrn_reflns_av_sigmaI/netI 0.0254
_diffrn_reflns_limit_h_max 11
_diffrn_reflns_limit_h_min -11
_diffrn_reflns_limit_k_max 8
_diffrn_reflns_limit_k_min -11
_diffrn_reflns_limit_l_max 20
_diffrn_reflns_limit_l_min -20
_diffrn_reflns_number 8478
_diffrn_reflns_theta_full 25.20
_diffrn_reflns_theta_max 25.20
_diffrn_reflns_theta_min 2.12
_diffrn_standards_number 0
_exptl_absorpt_coefficient_mu 0.084
_exptl_absorpt_correction_T_max 0.9825
_exptl_absorpt_correction_T_min 0.9809
_exptl_absorpt_correction_type multi-scan
_exptl_absorpt_process_details '(SADABS; Sheldrick, 2004)'
_exptl_crystal_colour colourless
_exptl_crystal_density_diffrn 1.257
_exptl_crystal_density_method 'not measured'
_exptl_crystal_description Block
_exptl_crystal_F_000 640
_exptl_crystal_size_max 0.23
_exptl_crystal_size_mid 0.21
_exptl_crystal_size_min 0.21
_refine_diff_density_max 0.095
_refine_diff_density_min -0.112
_refine_ls_extinction_method none
_refine_ls_goodness_of_fit_ref 1.031
_refine_ls_hydrogen_treatment mixed
_refine_ls_matrix_type full
_refine_ls_number_parameters 212
_refine_ls_number_reflns 1498
_refine_ls_number_restraints 2
_refine_ls_restrained_S_all 1.030
_refine_ls_R_factor_all 0.0599
_refine_ls_R_factor_gt 0.0380
_refine_ls_shift/su_max 0.001
_refine_ls_shift/su_mean 0.000
_refine_ls_structure_factor_coef Fsqd
_refine_ls_weighting_details 'calc w=1/[\s^2^(Fo^2^)+(0.0540P)^2^+0.0224P] where P=(Fo^2^+2Fc^2^)/3'
_refine_ls_weighting_scheme calc
_refine_ls_wR_factor_gt 0.0865
_refine_ls_wR_factor_ref 0.0992
_reflns_number_gt 1109
_reflns_number_total 1498
_reflns_threshold_expression I>2\s(I)
_cod_data_source_file ci5027.cif
_cod_data_source_block I
_cod_depositor_comments
;
The following automatic conversions were performed:
'_symmetry_cell_setting' value 'Tetragonal' changed to 'tetragonal'
according to '/home/saulius/struct/CIF-dictionaries/cif_core.dic'
dictionary named 'cif_core.dic' version 2.4.1 from 2010-06-29.

Automatic conversion script
Id: cif_fix_enum 1527 2010-12-29 10:47:43Z saulius 

The following automatic conversions were performed:

'_symmetry_cell_setting' value 'Tetragonal' changed to 'tetragonal'
according to /home/saulius/struct/CIF-dictionaries/cif_core.dic
dictionary named 'cif_core.dic' version 2.4.1 from 2010-06-29.

Automatic conversion script
Id: cif_fix_values 1715 2011-07-08 13:25:40Z adriana 
;
_cod_database_code 2225196
_cod_database_fobs_code 2225196

loop_
_symmetry_equiv_pos_as_xyz
'x, y, z'
'-x, -y, z+1/2'
'-y, x, z+3/4'
'y, -x, z+1/4'

loop_
_atom_site_type_symbol
_atom_site_label
_atom_site_fract_x
_atom_site_fract_y
_atom_site_fract_z
_atom_site_U_iso_or_equiv
_atom_site_adp_type
_atom_site_calc_flag
_atom_site_refinement_flags
_atom_site_occupancy
_atom_site_disorder_assembly
_atom_site_disorder_group
N N1 0.9936(3) 0.0960(3) 0.18164(15) 0.0629(7) Uani d . 1 . .
N N2 1.0362(3) -0.0311(3) 0.20995(14) 0.0624(7) Uani d D 1 . .
N N3 1.2654(4) -0.3482(3) 0.31458(18) 0.1112(13) Uani d . 1 . .
O O1 0.9212(3) 0.3474(3) 0.35200(18) 0.1066(9) Uani d . 1 . .
O O2 1.1195(2) -0.1023(2) 0.09477(13) 0.0791(7) Uani d . 1 . .
C C1 0.8973(3) 0.3191(3) 0.2190(2) 0.0670(9) Uani d . 1 . .
C C2 0.8904(4) 0.4054(4) 0.2829(3) 0.0843(11) Uani d . 1 . .
C C3 0.8547(5) 0.5467(5) 0.2750(4) 0.1166(17) Uani d . 1 . .
H H3 0.8516 0.6039 0.3179 0.140 Uiso calc R 1 . .
C C4 0.8256(5) 0.5980(5) 0.2064(5) 0.1223(19) Uani d . 1 . .
H H4 0.8060 0.6924 0.2022 0.147 Uiso calc R 1 . .
C C5 0.8231(4) 0.5148(4) 0.1387(3) 0.0943(12) Uani d . 1 . .
C C6 0.7859(5) 0.5685(5) 0.0671(4) 0.1232(19) Uani d . 1 . .
H H6 0.7606 0.6616 0.0632 0.148 Uiso calc R 1 . .
C C7 0.7857(5) 0.4884(6) 0.0029(4) 0.1166(16) Uani d . 1 . .
H H7 0.7618 0.5270 -0.0441 0.140 Uiso calc R 1 . .
C C8 0.8218(4) 0.3472(5) 0.0079(3) 0.0914(12) Uani d . 1 . .
H H8 0.8211 0.2915 -0.0357 0.110 Uiso calc R 1 . .
C C9 0.8579(3) 0.2925(4) 0.0773(2) 0.0750(9) Uani d . 1 . .
H H9 0.8816 0.1988 0.0799 0.090 Uiso calc R 1 . .
C C10 0.8609(3) 0.3720(3) 0.1454(2) 0.0691(9) Uani d . 1 . .
C C11 0.9425(3) 0.1769(3) 0.2331(2) 0.0653(8) Uani d . 1 . .
H H11 0.9337 0.1422 0.2826 0.078 Uiso calc R 1 . .
C C12 1.1047(3) -0.1204(3) 0.16398(18) 0.0585(8) Uani d . 1 . .
C C13 1.1660(3) -0.2433(3) 0.20306(16) 0.0588(8) Uani d . 1 . .
C C14 1.1928(4) -0.3620(4) 0.1619(2) 0.0806(10) Uani d . 1 . .
H H14 1.1688 -0.3673 0.1104 0.097 Uiso calc R 1 . .
C C15 1.2545(5) -0.4718(4) 0.1972(2) 0.1045(14) Uani d . 1 . .
H H15 1.2742 -0.5528 0.1703 0.125 Uiso calc R 1 . .
C C16 1.2870(6) -0.4605(4) 0.2729(3) 0.1184(17) Uani d . 1 . .
H H16 1.3270 -0.5371 0.2968 0.142 Uiso calc R 1 . .
C C17 1.2047(4) -0.2419(4) 0.2787(2) 0.0835(11) Uani d . 1 . .
H H17 1.1875 -0.1616 0.3069 0.100 Uiso calc R 1 . .
C C18 0.8999(7) 0.4279(7) 0.4200(3) 0.161(2) Uani d . 1 . .
H H18A 0.9667 0.5021 0.4218 0.241 Uiso calc R 1 . .
H H18B 0.9112 0.3695 0.4642 0.241 Uiso calc R 1 . .
H H18C 0.8077 0.4661 0.4197 0.241 Uiso calc R 1 . .
H H2 1.019(4) -0.056(3) 0.2588(9) 0.080 Uiso d D 1 . .

loop_
_atom_site_aniso_label
_atom_site_aniso_U_11
_atom_site_aniso_U_22
_atom_site_aniso_U_33
_atom_site_aniso_U_12
_atom_site_aniso_U_13
_atom_site_aniso_U_23
N1 0.0601(15) 0.0596(15) 0.0689(16) 0.0083(12) 0.0102(12) 0.0094(13)
N2 0.0667(17) 0.0605(15) 0.0601(16) 0.0105(12) 0.0121(13) 0.0075(13)
N3 0.178(3) 0.082(2) 0.074(2) 0.049(2) -0.040(2) -0.0153(17)
O1 0.104(2) 0.120(2) 0.096(2) -0.0024(16) -0.0023(16) -0.038(2)
O2 0.0954(16) 0.0891(16) 0.0528(14) 0.0243(12) 0.0153(12) 0.0115(11)
C1 0.0482(17) 0.0588(19) 0.094(3) -0.0012(13) 0.0115(16) -0.0046(19)
C2 0.064(2) 0.073(2) 0.117(4) -0.0071(18) 0.009(2) -0.025(3)
C3 0.113(4) 0.073(3) 0.163(5) -0.006(2) 0.015(4) -0.035(3)
C4 0.113(4) 0.054(2) 0.200(6) 0.001(2) 0.022(4) -0.020(4)
C5 0.078(2) 0.058(2) 0.147(4) 0.0043(18) 0.015(3) 0.014(3)
C6 0.106(3) 0.071(3) 0.193(6) 0.017(2) 0.009(4) 0.039(4)
C7 0.096(3) 0.110(4) 0.143(5) 0.011(3) 0.002(3) 0.049(4)
C8 0.074(2) 0.096(3) 0.105(3) 0.011(2) -0.001(2) 0.021(2)
C9 0.0583(19) 0.073(2) 0.094(3) 0.0055(16) 0.0041(18) 0.014(2)
C10 0.0476(16) 0.0550(18) 0.105(3) -0.0014(14) 0.0118(17) 0.0053(19)
C11 0.0597(18) 0.0667(19) 0.070(2) -0.0011(15) 0.0076(16) 0.0000(17)
C12 0.0563(18) 0.0623(19) 0.057(2) 0.0047(13) 0.0063(15) 0.0040(15)
C13 0.0664(19) 0.0583(18) 0.0516(18) 0.0058(13) 0.0016(14) -0.0006(14)
C14 0.110(3) 0.073(2) 0.059(2) 0.0182(19) 0.0007(19) -0.0036(18)
C15 0.164(4) 0.075(3) 0.075(3) 0.039(2) -0.014(3) -0.018(2)
C16 0.189(5) 0.075(3) 0.091(3) 0.048(3) -0.035(3) -0.002(2)
C17 0.110(3) 0.069(2) 0.071(3) 0.0228(19) -0.022(2) -0.0121(18)
C18 0.171(5) 0.181(5) 0.130(5) -0.031(4) -0.007(4) -0.088(4)

loop_
_atom_type_symbol
_atom_type_description
_atom_type_scat_dispersion_real
_atom_type_scat_dispersion_imag
_atom_type_scat_source
C C 0.0033 0.0000 'International Tables Vol C Tables 4.2.6.8 and 6.1.1.4'
H H 0.0000 0.0000 'International Tables Vol C Tables 4.2.6.8 and 6.1.1.4'
N N 0.0061 0.0000 'International Tables Vol C Tables 4.2.6.8 and 6.1.1.4'
O O 0.0106 0.0000 'International Tables Vol C Tables 4.2.6.8 and 6.1.1.4'

loop_
_geom_angle_atom_site_label_1
_geom_angle_atom_site_label_2
_geom_angle_atom_site_label_3
_geom_angle_site_symmetry_1
_geom_angle_site_symmetry_3
_geom_angle
_geom_angle_publ_flag
C11 N1 N2 . . 113.5(3) ?
C12 N2 N1 . . 119.8(2) ?
C12 N2 H2 . . 119(2) ?
N1 N2 H2 . . 121(2) ?
C16 N3 C17 . . 116.0(3) ?
C2 O1 C18 . . 118.8(4) ?
C2 C1 C10 . . 119.8(3) ?
C2 C1 C11 . . 116.1(3) ?
C10 C1 C11 . . 124.1(3) ?
O1 C2 C1 . . 117.0(3) ?
O1 C2 C3 . . 122.3(5) ?
C1 C2 C3 . . 120.6(5) ?
C4 C3 C2 . . 120.0(5) ?
C4 C3 H3 . . 120.0 ?
C2 C3 H3 . . 120.0 ?
C3 C4 C5 . . 122.9(4) ?
C3 C4 H4 . . 118.6 ?
C5 C4 H4 . . 118.6 ?
C6 C5 C10 . . 119.7(5) ?
C6 C5 C4 . . 122.5(5) ?
C10 C5 C4 . . 117.9(5) ?
C7 C6 C5 . . 121.8(4) ?
C7 C6 H6 . . 119.1 ?
C5 C6 H6 . . 119.1 ?
C6 C7 C8 . . 119.8(5) ?
C6 C7 H7 . . 120.1 ?
C8 C7 H7 . . 120.1 ?
C9 C8 C7 . . 119.3(5) ?
C9 C8 H8 . . 120.3 ?
C7 C8 H8 . . 120.3 ?
C8 C9 C10 . . 122.8(4) ?
C8 C9 H9 . . 118.6 ?
C10 C9 H9 . . 118.6 ?
C9 C10 C1 . . 124.7(3) ?
C9 C10 C5 . . 116.5(4) ?
C1 C10 C5 . . 118.8(4) ?
N1 C11 C1 . . 124.4(3) ?
N1 C11 H11 . . 117.8 ?
C1 C11 H11 . . 117.8 ?
O2 C12 N2 . . 123.5(3) ?
O2 C12 C13 . . 121.2(3) ?
N2 C12 C13 . . 115.3(3) ?
C17 C13 C14 . . 117.4(3) ?
C17 C13 C12 . . 122.8(3) ?
C14 C13 C12 . . 119.7(3) ?
C15 C14 C13 . . 119.4(3) ?
C15 C14 H14 . . 120.3 ?
C13 C14 H14 . . 120.3 ?
C14 C15 C16 . . 118.5(3) ?
C14 C15 H15 . . 120.7 ?
C16 C15 H15 . . 120.7 ?
N3 C16 C15 . . 124.3(4) ?
N3 C16 H16 . . 117.8 ?
C15 C16 H16 . . 117.8 ?
N3 C17 C13 . . 124.3(3) ?
N3 C17 H17 . . 117.9 ?
C13 C17 H17 . . 117.9 ?
O1 C18 H18A . . 109.5 ?
O1 C18 H18B . . 109.5 ?
H18A C18 H18B . . 109.5 ?
O1 C18 H18C . . 109.5 ?
H18A C18 H18C . . 109.5 ?
H18B C18 H18C . . 109.5 ?

loop_
_geom_bond_atom_site_label_1
_geom_bond_atom_site_label_2
_geom_bond_site_symmetry_2
_geom_bond_distance
_geom_bond_publ_flag
N1 C11 . 1.285(4) ?
N1 N2 . 1.381(3) ?
N2 C12 . 1.347(4) ?
N2 H2 . 0.899(10) ?
N3 C16 . 1.318(5) ?
N3 C17 . 1.333(4) ?
O1 C2 . 1.361(5) ?
O1 C18 . 1.431(6) ?
O2 C12 . 1.228(4) ?
C1 C2 . 1.391(5) ?
C1 C10 . 1.425(5) ?
C1 C11 . 1.455(4) ?
C2 C3 . 1.408(6) ?
C3 C4 . 1.324(7) ?
C3 H3 . 0.93 ?
C4 C5 . 1.427(7) ?
C4 H4 . 0.93 ?
C5 C6 . 1.398(8) ?
C5 C10 . 1.425(5) ?
C6 C7 . 1.358(7) ?
C6 H6 . 0.93 ?
C7 C8 . 1.404(7) ?
C7 H7 . 0.93 ?
C8 C9 . 1.365(5) ?
C8 H8 . 0.93 ?
C9 C10 . 1.413(5) ?
C9 H9 . 0.93 ?
C11 H11 . 0.93 ?
C12 C13 . 1.486(4) ?
C13 C17 . 1.371(4) ?
C13 C14 . 1.373(4) ?
C14 C15 . 1.358(5) ?
C14 H14 . 0.93 ?
C15 C16 . 1.361(6) ?
C15 H15 . 0.93 ?
C16 H16 . 0.93 ?
C17 H17 . 0.93 ?
C18 H18A . 0.96 ?
C18 H18B . 0.96 ?
C18 H18C . 0.96 ?

loop_
_geom_hbond_atom_site_label_D
_geom_hbond_atom_site_label_H
_geom_hbond_atom_site_label_A
_geom_hbond_site_symmetry_A
_geom_hbond_distance_DH
_geom_hbond_distance_HA
_geom_hbond_distance_DA
_geom_hbond_angle_DHA
N2 H2 O2 4_665 0.900(10) 2.00(2) 2.833(3) 154(3)
C9 H9 N1 . 0.93 2.30 2.930(5) 125

loop_
_cod_related_entry_id
_cod_related_entry_database
_cod_related_entry_code
1 ChemSpider 5279291
